data_1555831
loop_
_publ_author_name
'Shi, Yunlong'
'Pierce, Joshua G.'

_publ_section_title
;
 Stereocontrolled Synthesis of (+)-Plagiogyrin A.
;
_journal_issue 20
_journal_name_full 'Organic letters'
_journal_page_first 5308
_journal_page_last 5311
_journal_paper_doi 10.1021/acs.orglett.6b02629
_journal_volume 18
_journal_year 2016
_chemical_formula_moiety 'C18 H20 O7'
_chemical_formula_sum 'C18 H20 O7'
_chemical_formula_weight 348.34
_chemical_name_common YS-88-24
_space_group_crystal_system triclinic
_space_group_IT_number 2
_space_group_name_Hall '-P 1'
_space_group_name_H-M_alt 'P -1'
_atom_sites_solution_hydrogens mixed
_atom_sites_solution_primary direct
_atom_sites_solution_secondary difmap
_cell_angle_alpha 69.044(2)
_cell_angle_beta 81.513(2)
_cell_angle_gamma 81.953(2)
_cell_formula_units_Z 2
_cell_length_a 8.8256(3)
_cell_length_b 9.3741(4)
_cell_length_c 10.7509(4)
_cell_measurement_reflns_used 7994
_cell_measurement_temperature 100.(2)
_cell_measurement_theta_max 30.50
_cell_measurement_theta_min 3.24
_cell_volume 817.85(6)
_computing_structure_refinement 'SHELXL-2014/7 (Sheldrick, 2014)'
_diffrn_ambient_temperature 100.(2)
_diffrn_detector_area_resol_mean 8.333
_diffrn_measured_fraction_theta_full 0.996
_diffrn_measured_fraction_theta_max 0.996
_diffrn_measurement_device_type 'Bruker-Nonius X8 Kappa APEX II'
_diffrn_measurement_method 'phi and omega scans'
_diffrn_radiation_monochromator graphite
_diffrn_radiation_type MoK\a
_diffrn_radiation_wavelength 0.71073
_diffrn_reflns_av_R_equivalents 0.035
_diffrn_reflns_av_unetI/netI 0.0301
_diffrn_reflns_limit_h_max 12
_diffrn_reflns_limit_h_min -12
_diffrn_reflns_limit_k_max 13
_diffrn_reflns_limit_k_min -12
_diffrn_reflns_limit_l_max 15
_diffrn_reflns_limit_l_min 0
_diffrn_reflns_number 5034
_diffrn_reflns_theta_full 30.63
_diffrn_reflns_theta_max 30.63
_diffrn_reflns_theta_min 2.34
_diffrn_source 'fine-focus sealed tube'
_exptl_absorpt_coefficient_mu 0.109
_exptl_absorpt_correction_T_max 0.746070
_exptl_absorpt_correction_T_min 0.706242
_exptl_absorpt_correction_type multi-scan
_exptl_absorpt_process_details
;

 TWINABS - Bruker AXS scaling for twinned crystals - Version 2012/1
 ------------------------------------------------------------------
 Equivalent reflections defined according to point group -1    
 Reading batch  1 from file rds430_0m.mul
  2 twin components present
 Mean and maximum errors in direction cosine check function =   0.001   0.004
 The mean error should not exceed 0.008, and is usually caused by matrix
 changes during data processing.

 Maximum 2-theta =  61.21 deg.   Approximate wavelength = 0.71075 Angstroms
 Approximate highest resolution = 0.698 Angstroms
 Approximate unit-cell:   8.839   9.388  10.771   69.04   81.54   81.93
 ==============================================================================
 PART 1 - Refinement of parameters to model systematic errors
    11147 data (   3184 unique ) involve domain  1 only,  mean I/sigma  11.9
    11119 data (   3185 unique ) involve domain  2 only,  mean I/sigma   8.7
     6784 data (   2439 unique ) involve   2 domains,  mean I/sigma  11.8
 Settings for parameter refinement:
 Maximum resolution =  0.1000 A
 (Intensity/sigma) threshold = 1.500
 Restraint esd for equal adjacent scale factors =  0.0050
 Maximum odd and even orders for spherical harmonics =   3   6

 Parameter refinement for twin component  1
 ------------------------------------------
    8350 single and      0 composite reflections used for parameter fitting
 Effective data to parameter ratio =    6.26
 wR2(int) =  0.0424 (selected reflections only, before parameter refinement)
 Cycle wR2(incid) wR2(diffr) Mean wt.
    1    0.0400    0.0385    0.9453
    2    0.0378    0.0376    0.9451
...
   39    0.0372    0.0372    0.9447
   40    0.0372    0.0372    0.9447

 wR2(int) =  0.0372 (selected reflections only, after parameter refinement)

 Parameter refinement for twin component  2
 ------------------------------------------
    7571 single and      0 composite reflections used for parameter fitting
 Effective data to parameter ratio =    5.68
 wR2(int) =  0.0486 (selected reflections only, before parameter refinement)
 Cycle wR2(incid) wR2(diffr) Mean wt.
    1    0.0438    0.0420    0.9350
    2    0.0412    0.0410    0.9352
...39    0.0407    0.0407    0.9349
   40    0.0407    0.0407    0.9349
 wR2(int) =  0.0407 (selected reflections only, after parameter refinement)
 ==============================================================================

 PART 2 - Reject outliers and establish error model
 Rejected reflections are ignored in the statistics and Postscript plots
 (except the detector diagnostics) and in the output .hkl files. All statistics
 and error estimates refer to total intensities (of single or composite
 reflections) only. Before applying rejections there are:
   29050 total and   8808 unique reflections assuming Friedel's law.
   29043 total and   8808 unique reflections after rejecting pathological cases 
   29002 total and   8807 unique reflections left after |I-<I>|/su test

 g = 0.0315 gave best error model; g set to 0.0315 for further calculations

 Statistics for singles of twin component  1
 -------------------------------------------
 Scan 2-theta  R(int)  Incid. factors  Diffr. factors    K     Total I>2sig(I)
    1   27.1  0.0250   0.913 - 0.981   0.971 - 1.019   0.675    4486    3595
    2  -55.5  0.0378   0.902 - 0.953   0.972 - 1.018   0.709    1059     800
    3   57.6  0.0390   0.896 - 0.945   0.983 - 1.018   0.676     900     677
    4   47.9  0.0334   0.919 - 0.954   0.995 - 1.019   0.707    1120     857
    5   27.1  0.0263   0.949 - 0.986   0.993 - 1.019   0.675    1149     879
    6   27.1  0.0254   0.932 - 0.969   0.972 - 1.018   0.652    1230    1002
    7   27.1  0.0257   0.890 - 0.930   0.983 - 1.010   0.673    1183     971

   All scans  0.0273   0.890 - 0.986   0.971 - 1.019   0.681   11127    8781

 Statistics for singles of twin component  2
 -------------------------------------------
 Scan 2-theta  R(int)  Incid. factors  Diffr. factors    K     Total I>2sig(I)
    1   27.1  0.0329   0.896 - 0.970   0.973 - 1.023   0.675    4475    3360
    2  -55.5  0.0477   0.863 - 0.916   0.977 - 1.018   0.709    1078     725
    3   57.6  0.0491   0.896 - 0.947   0.981 - 1.022   0.676     893     606
    4   47.9  0.0440   0.896 - 0.939   0.987 - 1.023   0.707    1111     789
    5   27.1  0.0305   0.954 - 0.997   0.988 - 1.023   0.675    1120     799
    6   27.1  0.0331   0.901 - 0.937   0.977 - 1.022   0.652    1240     944
    7   27.1  0.0314   0.896 - 0.971   0.975 - 1.018   0.673    1190     877
   All scans  0.0350   0.863 - 0.997   0.973 - 1.023   0.681   11107    8100

 Statistics for all composite reflections
 ----------------------------------------
 Scan 2-theta  R(int)  Incid. factors  Diffr. factors    K     Total I>2sig(I)
    1   27.1  0.0335   0.904 - 0.975   0.972 - 1.019   0.675    2631    2349
    2  -55.5  0.0436   0.878 - 0.941   0.975 - 1.015   0.709     789     693
    3   57.6  0.0453   0.903 - 0.938   0.983 - 1.017   0.676     656     554
    4   47.9  0.0429   0.910 - 0.940   0.991 - 1.018   0.707     477     420
    5   27.1  0.0339   0.955 - 0.987   0.991 - 1.019   0.675     792     686
    6   27.1  0.0334   0.909 - 0.958   0.976 - 1.016   0.652     745     671
    7   27.1  0.0396   0.898 - 0.958   0.983 - 1.008   0.673     678     596
   All scans  0.0363   0.878 - 0.987   0.972 - 1.019   0.681    6768    5969

 Statistics for all single and composite reflections
 ---------------------------------------------------
 Scan 2-theta  R(int)  Incid. factors  Diffr. factors    K     Total I>2sig(I)
    1   27.1  0.0294   0.896 - 0.981   0.971 - 1.023   0.675   11592    9304
    2  -55.5  0.0423   0.863 - 0.953   0.972 - 1.018   0.709    2926    2218
    3   57.6  0.0437   0.896 - 0.947   0.981 - 1.022   0.676    2449    1837
    4   47.9  0.0387   0.896 - 0.954   0.987 - 1.023   0.707    2708    2066
    5   27.1  0.0296   0.949 - 0.997   0.988 - 1.023   0.675    3061    2364
    6   27.1  0.0296   0.901 - 0.969   0.972 - 1.022   0.652    3215    2617
    7   27.1  0.0306   0.890 - 0.971   0.975 - 1.018   0.673    3051    2444
   All scans  0.0319   0.863 - 0.997   0.971 - 1.023   0.681   29002   22850
 su = K * Sqrt[ sigma^2(I) + (g<I>)^2 ]  where sigma(I) is estimated by SAINT

 The above statistics are based on all non-rejected data, ignoring
 reflections without equivalents when estimating R(int) and K.
 ==============================================================================
 PART 3 - Output Postscript diagnostics and corrected data
 Diagnostic plots written to Postscript file twin.eps
 Blue = component 1, red = 2

 The R(int) and R(sigma) plots are based on all singles and composites,
 <|E^2^-1|> is calculated for all individual contributions from domain 1
 assuming SAINT partitioning and the chi^2^ and spatial plots show only
 those single and composite reflections actually fitted.

 Unique HKLF 4 data extracted from all observed data
 Cycle   N(1) Rint(1)  N(all) Rint(all) Twin fractions
    1   17875  0.0695   28972  0.0638   0.6367  0.3633
    2   17890  0.0502   28997  0.0476   0.6363  0.3637
...19   17890  0.0339   28997  0.0353   0.6347  0.3653
   20   17890  0.0338   28997  0.0353   0.6346  0.3654
 N(1) and Rint(1) refer to singles and composites that include domain 1.
 Rint = 0.0353  for all   28997  observations and
 Rint = 0.0283  for all   16319  observations with I > 3sigma(I)

 Rint is based on agreement between observed single and composite intensities
 and those calculated from refined unique intensities and twin fractions.

    5049 Corrected reflections written to file twin4.hkl
 Reflections merged according to point-group -1    
 Minimum and maximum apparent transmission:  0.705959  0.746070
 Additional spherical absorption correction applied with mu*r =  0.2000

 HKLF 5 dataset constructed from all observations involving domain 1
    7473 Corrected reflections written to file twin5.hkl
 Reflections merged according to point-group -1    
 Single reflections that also occur in composites omitted
 Minimum and maximum apparent transmission:  0.706242  0.746070
 Additional spherical absorption correction applied with mu*r =  0.2000
;
_exptl_crystal_colour colourless
_exptl_crystal_density_diffrn 1.415
_exptl_crystal_density_method 'not measured'
_exptl_crystal_description block
_exptl_crystal_F_000 368
_exptl_crystal_size_max 0.393
_exptl_crystal_size_mid 0.171
_exptl_crystal_size_min 0.117
_refine_diff_density_max 0.472
_refine_diff_density_min -0.215
_refine_ls_extinction_method none
_refine_ls_goodness_of_fit_ref 1.045
_refine_ls_hydrogen_treatment mixed
_refine_ls_matrix_type full
_refine_ls_number_parameters 233
_refine_ls_number_reflns 5034
_refine_ls_number_restraints 0
_refine_ls_restrained_S_all 1.045
_refine_ls_R_factor_all 0.0461
_refine_ls_R_factor_gt 0.0370
_refine_ls_shift/su_max 0.001
_refine_ls_shift/su_mean 0.000
_refine_ls_structure_factor_coef Fsqd
_refine_ls_weighting_details 'w=1/[\s^2^(Fo^2^)+(0.0484P)^2^+0.1648P] where P=(Fo^2^+2Fc^2^)/3'
_refine_ls_weighting_scheme calc
_refine_ls_wR_factor_gt 0.0895
_refine_ls_wR_factor_ref 0.0948
_reflns_number_gt 4395
_reflns_number_total 5034
_reflns_threshold_expression 'I > 2\s(I)'
_cod_data_source_file ol6b02629_si_003.cif
_cod_data_source_block rds430
_cod_database_code 1555831

loop_
_space_group_symop_operation_xyz
'x, y, z'
'-x, -y, -z'

loop_
_atom_site_type_symbol
_atom_site_label
_atom_site_fract_x
_atom_site_fract_y
_atom_site_fract_z
_atom_site_U_iso_or_equiv
_atom_site_adp_type
_atom_site_calc_flag
_atom_site_refinement_flags_adp
_atom_site_refinement_flags_posn
_atom_site_occupancy
O O1 0.29646(11) 0.12528(10) 0.68168(9) 0.01981(19) Uani d . . 1
O O2 0.49083(10) 0.12611(9) 0.79352(8) 0.01394(16) Uani d . . 1
O O3 0.31996(10) 0.37206(10) 0.95352(8) 0.01691(17) Uani d . . 1
O O4 0.15854(11) 1.09451(10) 0.34185(9) 0.02057(19) Uani d . . 1
O O5 0.44666(10) 0.58368(9) 0.85639(9) 0.01468(17) Uani d . . 1
H H5 0.396(2) 0.6134(19) 0.9193(17) 0.022 Uiso d U . 1
O O6 0.89891(10) 0.14650(10) 0.90745(9) 0.01516(16) Uani d . . 1
O O7 0.69940(9) 0.30503(9) 0.95773(8) 0.01277(16) Uani d . . 1
C C1 0.37750(13) 0.19744(13) 0.71310(11) 0.0134(2) Uani d . . 1
C C2 0.37416(13) 0.36575(12) 0.67758(11) 0.01094(19) Uani d . . 1
C C3 0.49107(12) 0.39628(12) 0.75215(10) 0.00993(19) Uani d . . 1
H H3 0.558 0.4757 0.69 0.012 Uiso calc U R 1
C C4 0.58497(12) 0.23751(12) 0.80074(11) 0.01051(19) Uani d . . 1
H H4 0.6794 0.2396 0.7362 0.013 Uiso calc U R 1
C C5 0.27038(13) 0.45887(13) 0.59783(11) 0.0124(2) Uani d . . 1
H H5A 0.2045 0.4065 0.5702 0.015 Uiso calc U R 1
C C6 0.24065(13) 0.62534(13) 0.54611(11) 0.0124(2) Uani d . . 1
C C7 0.33453(14) 0.72764(13) 0.55845(11) 0.0147(2) Uani d . . 1
H H7 0.4183 0.6883 0.6113 0.018 Uiso calc U R 1
C C8 0.30785(15) 0.88482(13) 0.49527(12) 0.0158(2) Uani d . . 1
H H8 0.3726 0.952 0.5053 0.019 Uiso calc U R 1
C C9 0.18534(14) 0.94415(13) 0.41674(11) 0.0145(2) Uani d . . 1
C C10 0.08414(14) 0.84590(14) 0.40981(12) 0.0161(2) Uani d . . 1
H H10 -0.0038 0.8861 0.3623 0.019 Uiso calc U R 1
C C11 0.11327(13) 0.68978(14) 0.47272(11) 0.0148(2) Uani d . . 1
H H11 0.045 0.6234 0.4663 0.018 Uiso calc U R 1
C C12 0.27390(19) 1.19335(15) 0.32938(15) 0.0282(3) Uani d . . 1
H H12A 0.2778 1.2043 0.4161 0.042 Uiso calc U R 1
H H12B 0.2487 1.2943 0.2629 0.042 Uiso calc U R 1
H H12C 0.3742 1.1491 0.3006 0.042 Uiso calc U R 1
C C13 0.40911(13) 0.44730(12) 0.86631(11) 0.01131(19) Uani d . . 1
C C14 0.63468(13) 0.18069(12) 0.94148(11) 0.01137(19) Uani d . . 1
H H14 0.5467 0.1444 1.0112 0.014 Uiso calc U R 1
C C15 0.77023(14) 0.05693(13) 0.95650(12) 0.0148(2) Uani d . . 1
H H15A 0.7751 -0.0097 1.0513 0.018 Uiso calc U R 1
H H15B 0.7642 -0.0073 0.902 0.018 Uiso calc U R 1
C C16 0.86688(13) 0.26882(13) 0.95796(12) 0.0135(2) Uani d . . 1
C C17 0.94377(15) 0.40596(15) 0.86141(14) 0.0216(2) Uani d . . 1
H H17A 1.0557 0.3831 0.8591 0.032 Uiso calc U R 1
H H17B 0.9125 0.4945 0.8906 0.032 Uiso calc U R 1
H H17C 0.9131 0.4295 0.7717 0.032 Uiso calc U R 1
C C18 0.90708(16) 0.22402(15) 1.10014(13) 0.0205(2) Uani d . . 1
H H18A 0.8553 0.1335 1.1576 0.031 Uiso calc U R 1
H H18B 0.8732 0.3093 1.1333 0.031 Uiso calc U R 1
H H18C 1.0187 0.2004 1.1015 0.031 Uiso calc U R 1

loop_
_atom_site_aniso_label
_atom_site_aniso_U_11
_atom_site_aniso_U_22
_atom_site_aniso_U_33
_atom_site_aniso_U_12
_atom_site_aniso_U_13
_atom_site_aniso_U_23
O1 0.0245(5) 0.0172(4) 0.0213(4) -0.0069(4) -0.0079(4) -0.0070(3)
O2 0.0164(4) 0.0107(3) 0.0164(4) -0.0014(3) -0.0058(3) -0.0051(3)
O3 0.0156(4) 0.0204(4) 0.0156(4) -0.0032(3) 0.0023(3) -0.0082(3)
O4 0.0240(5) 0.0137(4) 0.0222(4) 0.0029(3) -0.0090(4) -0.0032(3)
O5 0.0179(4) 0.0136(4) 0.0153(4) 0.0000(3) -0.0026(3) -0.0085(3)
O6 0.0124(4) 0.0152(4) 0.0189(4) 0.0026(3) -0.0024(3) -0.0084(3)
O7 0.0100(4) 0.0133(4) 0.0176(4) 0.0020(3) -0.0049(3) -0.0083(3)
C1 0.0155(5) 0.0134(5) 0.0118(5) -0.0028(4) -0.0021(4) -0.0041(4)
C2 0.0116(5) 0.0113(4) 0.0107(4) -0.0023(4) -0.0011(4) -0.0043(4)
C3 0.0099(5) 0.0099(4) 0.0104(4) -0.0007(4) -0.0019(4) -0.0039(4)
C4 0.0098(5) 0.0105(4) 0.0122(4) -0.0004(4) -0.0019(4) -0.0051(4)
C5 0.0115(5) 0.0154(5) 0.0115(4) -0.0032(4) -0.0014(4) -0.0052(4)
C6 0.0121(5) 0.0144(5) 0.0106(4) -0.0012(4) -0.0014(4) -0.0040(4)
C7 0.0160(5) 0.0148(5) 0.0140(5) -0.0009(4) -0.0057(4) -0.0043(4)
C8 0.0195(6) 0.0136(5) 0.0153(5) -0.0010(4) -0.0057(4) -0.0050(4)
C9 0.0168(5) 0.0137(5) 0.0121(5) 0.0024(4) -0.0015(4) -0.0045(4)
C10 0.0118(5) 0.0192(5) 0.0159(5) 0.0025(4) -0.0035(4) -0.0051(4)
C11 0.0114(5) 0.0178(5) 0.0150(5) -0.0020(4) -0.0026(4) -0.0048(4)
C12 0.0375(8) 0.0144(5) 0.0317(7) -0.0034(5) -0.0142(6) -0.0024(5)
C13 0.0107(5) 0.0122(5) 0.0119(4) 0.0021(4) -0.0046(4) -0.0051(4)
C14 0.0119(5) 0.0107(4) 0.0120(5) 0.0002(4) -0.0026(4) -0.0044(4)
C15 0.0148(5) 0.0112(5) 0.0184(5) 0.0025(4) -0.0052(4) -0.0053(4)
C16 0.0102(5) 0.0141(5) 0.0173(5) 0.0024(4) -0.0044(4) -0.0070(4)
C17 0.0180(6) 0.0190(6) 0.0267(6) -0.0038(5) -0.0006(5) -0.0066(5)
C18 0.0208(6) 0.0226(6) 0.0212(6) 0.0056(5) -0.0122(5) -0.0103(5)

loop_
_atom_type_symbol
_atom_type_description
_atom_type_scat_dispersion_real
_atom_type_scat_dispersion_imag
_atom_type_scat_source
C C 0.0033 0.0016 'International Tables Vol C Tables 4.2.6.8 and 6.1.1.4'
H H 0.0000 0.0000 'International Tables Vol C Tables 4.2.6.8 and 6.1.1.4'
O O 0.0106 0.0060 'International Tables Vol C Tables 4.2.6.8 and 6.1.1.4'

loop_
_geom_angle_atom_site_label_1
_geom_angle_atom_site_label_2
_geom_angle_atom_site_label_3
_geom_angle
C1 O2 C4 110.46(8)
C9 O4 C12 117.35(10)
C13 O5 H5 110.7(11)
C16 O6 C15 106.20(9)
C14 O7 C16 108.76(8)
O1 C1 O2 121.32(10)
O1 C1 C2 129.19(10)
O2 C1 C2 109.48(9)
C5 C2 C1 119.40(10)
C5 C2 C3 132.41(10)
C1 C2 C3 108.06(9)
C2 C3 C13 109.79(9)
C2 C3 C4 101.60(8)
C13 C3 C4 113.30(8)
C2 C3 H3 110.6
C13 C3 H3 110.6
C4 C3 H3 110.6
O2 C4 C14 107.61(8)
O2 C4 C3 106.79(8)
C14 C4 C3 117.99(9)
O2 C4 H4 108.0
C14 C4 H4 108.0
C3 C4 H4 108.0
C2 C5 C6 131.72(10)
C2 C5 H5A 114.1
C6 C5 H5A 114.1
C7 C6 C11 117.04(10)
C7 C6 C5 124.62(10)
C11 C6 C5 118.27(10)
C8 C7 C6 121.49(11)
C8 C7 H7 119.3
C6 C7 H7 119.3
C7 C8 C9 119.81(11)
C7 C8 H8 120.1
C9 C8 H8 120.1
O4 C9 C10 116.18(10)
O4 C9 C8 123.94(11)
C10 C9 C8 119.87(11)
C11 C10 C9 119.26(11)
C11 C10 H10 120.4
C9 C10 H10 120.4
C10 C11 C6 122.30(11)
C10 C11 H11 118.9
C6 C11 H11 118.9
O4 C12 H12A 109.5
O4 C12 H12B 109.5
H12A C12 H12B 109.5
O4 C12 H12C 109.5
H12A C12 H12C 109.5
H12B C12 H12C 109.5
O3 C13 O5 125.04(10)
O3 C13 C3 123.27(10)
O5 C13 C3 111.68(9)
O7 C14 C4 107.48(8)
O7 C14 C15 103.09(8)
C4 C14 C15 111.30(9)
O7 C14 H14 111.5
C4 C14 H14 111.5
C15 C14 H14 111.5
O6 C15 C14 102.06(9)
O6 C15 H15A 111.4
C14 C15 H15A 111.4
O6 C15 H15B 111.4
C14 C15 H15B 111.4
H15A C15 H15B 109.2
O6 C16 O7 103.97(8)
O6 C16 C17 109.13(10)
O7 C16 C17 108.39(9)
O6 C16 C18 112.84(9)
O7 C16 C18 108.71(10)
C17 C16 C18 113.31(10)
C16 C17 H17A 109.5
C16 C17 H17B 109.5
H17A C17 H17B 109.5
C16 C17 H17C 109.5
H17A C17 H17C 109.5
H17B C17 H17C 109.5
C16 C18 H18A 109.5
C16 C18 H18B 109.5
H18A C18 H18B 109.5
C16 C18 H18C 109.5
H18A C18 H18C 109.5
H18B C18 H18C 109.5

loop_
_geom_bond_atom_site_label_1
_geom_bond_atom_site_label_2
_geom_bond_distance
O1 C1 1.2056(14)
O2 C1 1.3600(14)
O2 C4 1.4515(13)
O3 C13 1.2084(14)
O4 C9 1.3573(14)
O4 C12 1.4311(17)
O5 C13 1.3290(13)
O5 H5 0.865(18)
O6 C16 1.4138(13)
O6 C15 1.4305(14)
O7 C14 1.4411(13)
O7 C16 1.4697(13)
C1 C2 1.4816(15)
C2 C5 1.3449(15)
C2 C3 1.5100(15)
C3 C13 1.5230(15)
C3 C4 1.5495(15)
C3 H3 1.0
C4 C14 1.5231(15)
C4 H4 1.0
C5 C6 1.4563(16)
C5 H5A 0.95
C6 C7 1.4035(15)
C6 C11 1.4078(15)
C7 C8 1.3864(16)
C7 H7 0.95
C8 C9 1.3987(16)
C8 H8 0.95
C9 C10 1.3966(17)
C10 C11 1.3796(16)
C10 H10 0.95
C11 H11 0.95
C12 H12A 0.98
C12 H12B 0.98
C12 H12C 0.98
C14 C15 1.5289(15)
C14 H14 1.0
C15 H15A 0.99
C15 H15B 0.99
C16 C17 1.5075(17)
C16 C18 1.5159(16)
C17 H17A 0.98
C17 H17B 0.98
C17 H17C 0.98
C18 H18A 0.98
C18 H18B 0.98
C18 H18C 0.98

loop_
_geom_hbond_atom_site_label_D
_geom_hbond_atom_site_label_H
_geom_hbond_atom_site_label_A
_geom_hbond_site_symmetry_A
_geom_hbond_distance_DH
_geom_hbond_distance_HA
_geom_hbond_distance_DA
_geom_hbond_angle_DHA
O5 H5 O7 2_667 0.865(18) 1.803(18) 2.6642(12) 173.4(16)

loop_
_geom_torsion_atom_site_label_1
_geom_torsion_atom_site_label_2
_geom_torsion_atom_site_label_3
_geom_torsion_atom_site_label_4
_geom_torsion
C4 O2 C1 O1 171.92(11)
C4 O2 C1 C2 -8.77(12)
O1 C1 C2 C5 -0.98(19)
O2 C1 C2 C5 179.78(10)
O1 C1 C2 C3 175.24(12)
O2 C1 C2 C3 -4.00(12)
C5 C2 C3 C13 69.10(15)
C1 C2 C3 C13 -106.44(10)
C5 C2 C3 C4 -170.71(12)
C1 C2 C3 C4 13.76(11)
C1 O2 C4 C14 145.33(9)
C1 O2 C4 C3 17.74(11)
C2 C3 C4 O2 -18.67(10)
C13 C3 C4 O2 99.02(10)
C2 C3 C4 C14 -139.88(9)
C13 C3 C4 C14 -22.19(13)
C1 C2 C5 C6 -179.57(11)
C3 C2 C5 C6 5.3(2)
C2 C5 C6 C7 8.6(2)
C2 C5 C6 C11 -174.67(12)
C11 C6 C7 C8 -3.34(17)
C5 C6 C7 C8 173.43(11)
C6 C7 C8 C9 -0.26(19)
C12 O4 C9 C10 -169.96(11)
C12 O4 C9 C8 8.47(17)
C7 C8 C9 O4 -173.95(11)
C7 C8 C9 C10 4.43(18)
O4 C9 C10 C11 173.67(11)
C8 C9 C10 C11 -4.83(17)
C9 C10 C11 C6 1.10(18)
C7 C6 C11 C10 2.93(17)
C5 C6 C11 C10 -174.05(11)
C2 C3 C13 O3 56.57(14)
C4 C3 C13 O3 -56.24(14)
C2 C3 C13 O5 -122.70(10)
C4 C3 C13 O5 124.50(9)
C16 O7 C14 C4 -108.21(9)
C16 O7 C14 C15 9.45(11)
O2 C4 C14 O7 -167.96(8)
C3 C4 C14 O7 -47.17(12)
O2 C4 C14 C15 79.85(11)
C3 C4 C14 C15 -159.36(9)
C16 O6 C15 C14 40.71(10)
O7 C14 C15 O6 -29.88(10)
C4 C14 C15 O6 85.06(10)
C15 O6 C16 O7 -35.05(11)
C15 O6 C16 C17 -150.54(9)
C15 O6 C16 C18 82.55(11)
C14 O7 C16 O6 14.79(11)
C14 O7 C16 C17 130.80(10)
C14 O7 C16 C18 -105.64(10)
